data_4073439
loop_
_publ_author_name
'Pampaloni, Guido'
'Peloso, Riccardo'
'Belletti, Daniele'
'Graiff, Claudia'
'Tiripicchio, Antonio'

_publ_section_title
;
 Trifluoromethyl-Substituted Bis(pyrazolyl)methanes as Ligands for Copper
 and Silver:&#x00A0; Synthesis and Spectroscopic and Structural
 Characterization
;
_journal_issue 17
_journal_name_full Organometallics
_journal_page_first 4278
_journal_paper_doi 10.1021/om700325t
_journal_volume 26
_journal_year 2007
_chemical_formula_sum 'C13 H4 Cu F15 N4 O4 S'
_chemical_formula_weight 660.80
_chemical_name_systematic
;
 ?
;
_space_group_IT_number 14
_symmetry_cell_setting monoclinic
_symmetry_space_group_name_Hall '-P 2yn'
_symmetry_space_group_name_H-M 'P 1 21/n 1'
_atom_sites_solution_hydrogens geom
_atom_sites_solution_primary direct
_atom_sites_solution_secondary difmap
_audit_creation_method SHELXL-97
_cell_angle_alpha 90.00
_cell_angle_beta 95.407(5)
_cell_angle_gamma 90.00
_cell_formula_units_Z 4
_cell_length_a 10.818(3)
_cell_length_b 14.758(5)
_cell_length_c 13.283(3)
_cell_measurement_reflns_used 48
_cell_measurement_temperature 203(2)
_cell_measurement_theta_max 39
_cell_measurement_theta_min 13
_cell_volume 2111.2(10)
_computing_structure_refinement 'SHELXL-97 (Sheldrick, 1997)'
_diffrn_ambient_temperature 203(2)
_diffrn_measured_fraction_theta_full 0.992
_diffrn_measured_fraction_theta_max 0.992
_diffrn_measurement_device_type 'Enraf Nonius CAD 4'
_diffrn_measurement_method 'theta 2 theta scan'
_diffrn_radiation_monochromator graphite
_diffrn_radiation_source 'fine-focus sealed tube'
_diffrn_radiation_type CuK\a
_diffrn_radiation_wavelength 1.54184
_diffrn_reflns_av_R_equivalents 0.0419
_diffrn_reflns_av_sigmaI/netI 0.0644
_diffrn_reflns_limit_h_max 13
_diffrn_reflns_limit_h_min -13
_diffrn_reflns_limit_k_max 17
_diffrn_reflns_limit_k_min -14
_diffrn_reflns_limit_l_max 16
_diffrn_reflns_limit_l_min -4
_diffrn_reflns_number 4138
_diffrn_reflns_theta_full 70.00
_diffrn_reflns_theta_max 70.00
_diffrn_reflns_theta_min 4.49
_diffrn_standards_decay_% 'no decay'
_diffrn_standards_interval_count 100
_diffrn_standards_number 1
_exptl_absorpt_coefficient_mu 3.977
_exptl_absorpt_correction_T_max 1.000
_exptl_absorpt_correction_T_min 0.755
_exptl_absorpt_correction_type refdelf
_exptl_absorpt_process_details 'Parkin & al (1995)'
_exptl_crystal_colour colourless
_exptl_crystal_density_diffrn 2.079
_exptl_crystal_density_method 'not measured'
_exptl_crystal_description prismatic
_exptl_crystal_F_000 1288
_exptl_crystal_size_max 0.17
_exptl_crystal_size_mid 0.15
_exptl_crystal_size_min 0.13
_refine_diff_density_max 0.466
_refine_diff_density_min -0.738
_refine_diff_density_rms 0.082
_refine_ls_extinction_method none
_refine_ls_goodness_of_fit_ref 0.985
_refine_ls_hydrogen_treatment constr
_refine_ls_matrix_type full
_refine_ls_number_parameters 370
_refine_ls_number_reflns 3968
_refine_ls_number_restraints 45
_refine_ls_restrained_S_all 0.986
_refine_ls_R_factor_all 0.0960
_refine_ls_R_factor_gt 0.0488
_refine_ls_shift/su_max 0.000
_refine_ls_shift/su_mean 0.000
_refine_ls_structure_factor_coef Fsqd
_refine_ls_weighting_details 'calc w=1/[\s^2^(Fo^2^)+(0.0695P)^2^+0.0000P] where P=(Fo^2^+2Fc^2^)/3'
_refine_ls_weighting_scheme calc
_refine_ls_wR_factor_gt 0.1126
_refine_ls_wR_factor_ref 0.1446
_reflns_number_gt 2395
_reflns_number_total 3968
_reflns_threshold_expression >2sigma(I)
_cod_data_source_file om700325t-file006.cif
_cod_data_source_block CuCO2CF3
_cod_original_sg_symbol_H-M P21/n
_cod_database_code 4073439

loop_
_symmetry_equiv_pos_as_xyz
'x, y, z'
'-x+1/2, y+1/2, -z+1/2'
'-x, -y, -z'
'x-1/2, -y-1/2, z-1/2'

loop_
_atom_site_label
_atom_site_type_symbol
_atom_site_fract_x
_atom_site_fract_y
_atom_site_fract_z
_atom_site_U_iso_or_equiv
_atom_site_adp_type
_atom_site_occupancy
_atom_site_symmetry_multiplicity
_atom_site_calc_flag
_atom_site_refinement_flags
_atom_site_disorder_assembly
_atom_site_disorder_group
C1 C 0.2393(6) 0.2798(4) 0.8224(5) 0.0578(15) Uani 1 1 d . . .
C2 C 0.3750(6) 0.2293(4) 1.0995(5) 0.0571(15) Uani 1 1 d . . .
C3 C -0.1437(4) 0.2769(3) 0.9936(4) 0.0387(11) Uani 1 1 d . . .
H3A H -0.0818 0.2838 1.0519 0.046 Uiso 1 1 calc R . .
H3B H -0.2259 0.2754 1.0188 0.046 Uiso 1 1 calc R . .
C4 C 0.0944(6) 0.0526(4) 0.8304(5) 0.0538(14) Uani 1 1 d . . .
C5 C -0.0145(5) 0.0923(3) 0.8764(4) 0.0397(11) Uani 1 1 d . . .
C6 C -0.1257(5) 0.0504(3) 0.8911(4) 0.0434(12) Uani 1 1 d . . .
H6 H -0.1493 -0.0096 0.8753 0.052 Uiso 1 1 calc R . .
C7 C -0.1936(5) 0.1157(3) 0.9339(4) 0.0412(11) Uani 1 1 d . . .
C8 C -0.3214(5) 0.1105(4) 0.9660(5) 0.0528(14) Uani 1 1 d . . .
C9 C -0.3543(5) 0.4167(4) 0.9213(5) 0.0526(14) Uani 1 1 d . . .
C10 C -0.2218(5) 0.4198(3) 0.8974(4) 0.0421(12) Uani 1 1 d . . .
C11 C -0.1639(5) 0.4871(3) 0.8491(4) 0.0437(12) Uani 1 1 d . . .
H11 H -0.1987 0.5409 0.8211 0.052 Uiso 1 1 calc R . .
C12 C -0.0418(5) 0.4577(3) 0.8511(4) 0.0389(11) Uani 1 1 d . A .
C13 C 0.0637(5) 0.5057(4) 0.8091(4) 0.0499(12) Uani 1 1 d DU . .
Cu1 Cu 0.11590(7) 0.28161(5) 0.90468(6) 0.0420(2) Uani 1 1 d . A .
F1 F 0.0826(3) -0.0363(2) 0.8181(3) 0.0791(12) Uani 1 1 d . . .
F2 F 0.2007(3) 0.0659(3) 0.8885(3) 0.0682(10) Uani 1 1 d . . .
F3 F 0.1105(4) 0.0887(3) 0.7407(3) 0.0746(11) Uani 1 1 d . . .
F4 F -0.3974(3) 0.1690(3) 0.9172(3) 0.0734(11) Uani 1 1 d . . .
F5 F -0.3228(3) 0.1299(3) 1.0641(3) 0.0739(11) Uani 1 1 d . . .
F6 F -0.3677(3) 0.0285(2) 0.9518(3) 0.0814(12) Uani 1 1 d . . .
F7 F -0.4178(3) 0.3499(3) 0.8755(3) 0.0765(11) Uani 1 1 d . . .
F8 F -0.4109(4) 0.4924(3) 0.8933(5) 0.1088(18) Uani 1 1 d . . .
F9 F -0.3650(3) 0.4047(3) 1.0188(3) 0.0815(12) Uani 1 1 d . . .
F10A F 0.123(2) 0.467(3) 0.744(2) 0.094(8) Uani 0.40 1 d PDU A 1
F11A F 0.150(2) 0.5338(13) 0.8762(13) 0.095(6) Uani 0.40 1 d PDU A 1
F12A F 0.020(3) 0.5801(13) 0.763(2) 0.135(10) Uani 0.40 1 d PDU A 1
F10B F 0.0831(17) 0.472(2) 0.7224(13) 0.092(5) Uani 0.60 1 d PDU A 2
F11B F 0.1681(12) 0.4898(9) 0.8687(12) 0.113(5) Uani 0.60 1 d PDU A 2
F12B F 0.0487(18) 0.5921(8) 0.8033(14) 0.108(5) Uani 0.60 1 d PDU A 2
F13 F 0.3703(3) 0.1784(3) 1.0174(3) 0.0769(11) Uani 1 1 d . . .
F14 F 0.4473(4) 0.1890(4) 1.1696(3) 0.127(2) Uani 1 1 d . . .
F15 F 0.4271(4) 0.3043(3) 1.0777(5) 0.119(2) Uani 1 1 d . . .
N1 N -0.0106(4) 0.1772(3) 0.9080(3) 0.0383(9) Uani 1 1 d . . .
N2 N -0.1223(4) 0.1916(3) 0.9430(3) 0.0359(9) Uani 1 1 d . . .
N3 N -0.0235(4) 0.3786(3) 0.8978(3) 0.0369(9) Uani 1 1 d . . .
N4 N -0.1365(3) 0.3551(3) 0.9265(3) 0.0352(9) Uani 1 1 d . A .
O1 O 0.3167(5) 0.2759(4) 0.7695(4) 0.0971(18) Uani 1 1 d . . .
O2 O 0.1583(3) 0.2993(3) 1.0598(3) 0.0573(11) Uani 1 1 d . . .
O3 O 0.2471(4) 0.3005(3) 1.2315(3) 0.0585(11) Uani 1 1 d . . .
O4 O 0.1742(5) 0.1594(3) 1.1525(4) 0.0910(17) Uani 1 1 d . . .
S1 S 0.22307(12) 0.24776(8) 1.14191(10) 0.0415(3) Uani 1 1 d . A .

loop_
_atom_site_aniso_label
_atom_site_aniso_U_11
_atom_site_aniso_U_22
_atom_site_aniso_U_33
_atom_site_aniso_U_23
_atom_site_aniso_U_13
_atom_site_aniso_U_12
C1 0.058(3) 0.051(3) 0.063(4) 0.006(3) -0.001(3) 0.004(3)
C2 0.051(3) 0.058(4) 0.060(4) 0.000(3) -0.008(3) 0.007(3)
C3 0.041(2) 0.036(3) 0.040(3) -0.001(2) 0.005(2) 0.004(2)
C4 0.060(3) 0.043(3) 0.057(4) -0.011(3) -0.001(3) 0.010(3)
C5 0.042(3) 0.037(3) 0.039(3) -0.002(2) -0.003(2) 0.005(2)
C6 0.049(3) 0.029(2) 0.049(3) 0.002(2) -0.011(2) 0.002(2)
C7 0.045(3) 0.036(3) 0.040(3) 0.003(2) -0.006(2) -0.005(2)
C8 0.054(3) 0.045(3) 0.060(4) 0.006(3) 0.010(3) -0.004(3)
C9 0.045(3) 0.046(3) 0.068(4) -0.002(3) 0.007(3) 0.012(2)
C10 0.046(3) 0.034(3) 0.046(3) -0.007(2) 0.003(2) 0.002(2)
C11 0.049(3) 0.034(3) 0.048(3) 0.000(2) 0.000(2) 0.007(2)
C12 0.045(3) 0.036(3) 0.035(3) -0.005(2) 0.000(2) -0.005(2)
C13 0.060(3) 0.042(3) 0.048(3) -0.003(2) 0.007(2) -0.005(2)
Cu1 0.0381(4) 0.0452(4) 0.0419(4) -0.0018(4) 0.0004(3) 0.0016(3)
F1 0.076(2) 0.046(2) 0.116(3) -0.026(2) 0.014(2) 0.0112(18)
F2 0.0469(18) 0.080(2) 0.075(2) -0.017(2) -0.0052(17) 0.0155(17)
F3 0.085(3) 0.092(3) 0.050(2) -0.002(2) 0.0216(19) 0.023(2)
F4 0.0471(19) 0.081(3) 0.093(3) 0.035(2) 0.0119(19) 0.0176(17)
F5 0.076(2) 0.093(3) 0.056(2) 0.006(2) 0.0243(19) -0.011(2)
F6 0.064(2) 0.052(2) 0.129(4) -0.003(2) 0.019(2) -0.0197(18)
F7 0.0477(19) 0.088(3) 0.094(3) -0.026(2) 0.0037(19) -0.0104(18)
F8 0.065(2) 0.070(3) 0.196(5) 0.039(3) 0.037(3) 0.032(2)
F9 0.055(2) 0.125(4) 0.068(2) -0.017(2) 0.0220(19) -0.002(2)
F10A 0.091(15) 0.088(10) 0.113(15) -0.060(13) 0.066(11) -0.052(11)
F11A 0.111(11) 0.119(14) 0.056(6) -0.022(8) 0.009(5) -0.087(11)
F12A 0.084(10) 0.091(13) 0.23(3) 0.106(15) 0.035(13) 0.007(11)
F10B 0.099(11) 0.115(8) 0.071(5) -0.045(6) 0.049(6) -0.060(9)
F11B 0.067(5) 0.144(11) 0.119(8) 0.056(8) -0.030(6) -0.066(7)
F12B 0.121(12) 0.036(3) 0.181(12) -0.002(5) 0.090(9) -0.013(4)
F13 0.067(2) 0.094(3) 0.070(2) -0.024(2) 0.0079(19) 0.021(2)
F14 0.103(3) 0.205(6) 0.069(3) 0.003(3) -0.016(3) 0.091(4)
F15 0.087(3) 0.098(4) 0.179(6) -0.020(3) 0.055(3) -0.045(3)
N1 0.040(2) 0.038(2) 0.037(2) -0.0019(18) 0.0019(17) 0.0003(17)
N2 0.036(2) 0.033(2) 0.038(2) 0.0008(17) -0.0012(17) 0.0018(16)
N3 0.038(2) 0.038(2) 0.035(2) -0.0033(18) 0.0070(17) -0.0041(17)
N4 0.037(2) 0.034(2) 0.035(2) -0.0020(17) 0.0038(17) 0.0024(16)
O1 0.077(3) 0.114(5) 0.108(4) 0.007(3) 0.053(3) 0.007(3)
O2 0.053(2) 0.071(3) 0.045(2) -0.012(2) -0.0106(18) 0.0225(19)
O3 0.079(3) 0.059(2) 0.036(2) -0.0121(18) -0.0050(19) 0.012(2)
O4 0.119(4) 0.044(2) 0.119(5) -0.007(3) 0.053(4) -0.021(3)
S1 0.0512(7) 0.0323(6) 0.0406(7) -0.0011(5) 0.0028(5) -0.0012(5)

loop_
_atom_type_symbol
_atom_type_description
_atom_type_scat_dispersion_real
_atom_type_scat_dispersion_imag
_atom_type_scat_source
C C 0.0181 0.0091 'International Tables Vol C Tables 4.2.6.8 and 6.1.1.4'
H H 0.0000 0.0000 'International Tables Vol C Tables 4.2.6.8 and 6.1.1.4'
Cu Cu -1.9646 0.5888 'International Tables Vol C Tables 4.2.6.8 and 6.1.1.4'
F F 0.0727 0.0534 'International Tables Vol C Tables 4.2.6.8 and 6.1.1.4'
N N 0.0311 0.0180 'International Tables Vol C Tables 4.2.6.8 and 6.1.1.4'
O O 0.0492 0.0322 'International Tables Vol C Tables 4.2.6.8 and 6.1.1.4'
S S 0.3331 0.5567 'International Tables Vol C Tables 4.2.6.8 and 6.1.1.4'

loop_
_geom_angle_atom_site_label_1
_geom_angle_atom_site_label_2
_geom_angle_atom_site_label_3
_geom_angle
O1 C1 Cu1 177.9(6)
F15 C2 F14 107.9(6)
F15 C2 F13 106.7(6)
F14 C2 F13 107.7(5)
F15 C2 S1 111.7(5)
F14 C2 S1 110.4(5)
F13 C2 S1 112.2(4)
N2 C3 N4 112.4(4)
N2 C3 H3A 109.1
N4 C3 H3A 109.1
N2 C3 H3B 109.1
N4 C3 H3B 109.1
H3A C3 H3B 107.9
F1 C4 F3 107.7(5)
F1 C4 F2 106.5(5)
F3 C4 F2 106.2(5)
F1 C4 C5 111.5(5)
F3 C4 C5 112.5(5)
F2 C4 C5 112.0(5)
N1 C5 C6 112.4(4)
N1 C5 C4 119.9(5)
C6 C5 C4 127.7(5)
C7 C6 C5 104.6(4)
C7 C6 H6 127.7
C5 C6 H6 127.7
N2 C7 C6 107.1(4)
N2 C7 C8 123.6(5)
C6 C7 C8 129.3(5)
F6 C8 F4 108.6(5)
F6 C8 F5 107.3(5)
F4 C8 F5 105.9(5)
F6 C8 C7 111.0(5)
F4 C8 C7 112.2(5)
F5 C8 C7 111.5(5)
F8 C9 F7 107.3(5)
F8 C9 F9 108.1(5)
F7 C9 F9 105.1(5)
F8 C9 C10 110.2(5)
F7 C9 C10 113.1(5)
F9 C9 C10 112.6(5)
N4 C10 C11 108.4(4)
N4 C10 C9 123.9(5)
C11 C10 C9 127.7(5)
C10 C11 C12 104.0(5)
C10 C11 H11 128.0
C12 C11 H11 128.0
N3 C12 C11 112.6(4)
N3 C12 C13 120.3(4)
C11 C12 C13 127.1(5)
F10A C13 F10B 23(2)
F10A C13 F12B 119(2)
F10B C13 F12B 110.9(16)
F10A C13 F11A 103.8(15)
F10B C13 F11A 124.6(15)
F12B C13 F11A 78.7(13)
F10A C13 F12A 104(2)
F10B C13 F12A 89(2)
F12B C13 F12A 27.4(18)
F11A C13 F12A 104.8(15)
F10A C13 F11B 82.7(17)
F10B C13 F11B 105.2(12)
F12B C13 F11B 107.7(10)
F11A C13 F11B 30.2(12)
F12A C13 F11B 131.7(15)
F10A C13 C12 119.4(18)
F10B C13 C12 110.3(12)
F12B C13 C12 113.3(10)
F11A C13 C12 115.0(11)
F12A C13 C12 108.2(15)
F11B C13 C12 109.1(8)
C1 Cu1 N1 122.2(2)
C1 Cu1 N3 124.0(2)
N1 Cu1 N3 92.01(15)
C1 Cu1 O2 119.6(2)
N1 Cu1 O2 99.03(17)
N3 Cu1 O2 92.79(15)
C5 N1 N2 104.8(4)
C5 N1 Cu1 134.6(4)
N2 N1 Cu1 120.4(3)
N1 N2 C7 111.0(4)
N1 N2 C3 118.8(4)
C7 N2 C3 129.8(4)
C12 N3 N4 104.8(4)
C12 N3 Cu1 134.7(3)
N4 N3 Cu1 118.7(3)
C10 N4 N3 110.2(4)
C10 N4 C3 130.8(4)
N3 N4 C3 118.2(4)
S1 O2 Cu1 136.2(2)
O4 S1 O3 117.4(3)
O4 S1 O2 113.4(3)
O3 S1 O2 112.2(2)
O4 S1 C2 104.5(3)
O3 S1 C2 104.1(3)
O2 S1 C2 103.5(3)

loop_
_geom_bond_atom_site_label_1
_geom_bond_atom_site_label_2
_geom_bond_distance
C1 O1 1.144(7)
C1 Cu1 1.803(7)
C2 F15 1.288(7)
C2 F14 1.302(7)
C2 F13 1.321(7)
C2 S1 1.808(6)
C3 N2 1.455(6)
C3 N4 1.465(6)
C3 H3A 0.9800
C3 H3B 0.9800
C4 F1 1.326(6)
C4 F3 1.332(7)
C4 F2 1.338(7)
C4 C5 1.497(7)
C5 N1 1.321(6)
C5 C6 1.382(7)
C6 C7 1.367(7)
C6 H6 0.9400
C7 N2 1.359(6)
C7 C8 1.486(7)
C8 F6 1.317(6)
C8 F4 1.321(6)
C8 F5 1.335(7)
C9 F8 1.310(6)
C9 F7 1.317(7)
C9 F9 1.323(7)
C9 C10 1.498(7)
C10 N4 1.358(6)
C10 C11 1.367(7)
C11 C12 1.388(7)
C11 H11 0.9400
C12 N3 1.328(6)
C12 C13 1.496(7)
C13 F10A 1.261(18)
C13 F10B 1.288(12)
C13 F12B 1.287(12)
C13 F11A 1.300(14)
C13 F12A 1.322(15)
C13 F11B 1.338(11)
Cu1 N1 2.064(4)
Cu1 N3 2.075(4)
Cu1 O2 2.085(4)
N1 N2 1.351(5)
N3 N4 1.360(5)
O2 S1 1.455(4)
O3 S1 1.425(4)
O4 S1 1.418(4)
